data_7037607
loop_
_publ_author_name
'Fohlmeister, Lea'
'Jones, Cameron'

_publ_section_title
;
 Stabilisation of carbonyl free amidinato-manganese(ii) hydride complexes:
 &quot;masked&quot; sources of manganese(i) in organometallic synthesis.
;
_journal_issue 4
_journal_name_full 'Dalton transactions (Cambridge, England : 2003)'
_journal_page_first 1436
_journal_page_last 1442
_journal_paper_doi 10.1039/c5dt04504e
_journal_volume 45
_journal_year 2016
_chemical_formula_sum 'C205.5 H226.5 Mn3 N6'
_chemical_formula_weight 2945.25
_chemical_name_systematic
; 
 ? 
;
_space_group_IT_number 165
_symmetry_cell_setting trigonal
_symmetry_space_group_name_Hall '-P 3 2"c'
_symmetry_space_group_name_H-M 'P -3 c 1'
_atom_sites_solution_hydrogens geom
_atom_sites_solution_primary direct
_atom_sites_solution_secondary difmap
_audit_creation_method SHELXL-97
_audit_update_record
;
2015-12-03 deposited with the CCDC.
2015-12-07 downloaded from the CCDC.
;
_cell_angle_alpha 90.00
_cell_angle_beta 90.00
_cell_angle_gamma 120.00
_cell_formula_units_Z 4
_cell_length_a 22.945(2)
_cell_length_b 22.945(2)
_cell_length_c 40.907(3)
_cell_measurement_reflns_used 4029
_cell_measurement_temperature 123(2)
_cell_measurement_theta_max 29.0674
_cell_measurement_theta_min 1.8117
_cell_volume 18651(3)
_computing_structure_refinement 'SHELXL-97 (Sheldrick, 1997)'
_computing_structure_solution 'SHELXS-97 (Sheldrick, 1990)'
_diffrn_ambient_temperature 123(2)
_diffrn_measured_fraction_theta_full 0.997
_diffrn_measured_fraction_theta_max 0.997
_diffrn_measurement_device_type 'Oxford Gemini Ultra'
_diffrn_radiation_monochromator graphite
_diffrn_radiation_source 'fine-focus sealed tube'
_diffrn_radiation_type MoK\a
_diffrn_radiation_wavelength 0.71073
_diffrn_reflns_av_R_equivalents 0.1386
_diffrn_reflns_av_sigmaI/netI 0.1322
_diffrn_reflns_limit_h_max 27
_diffrn_reflns_limit_h_min -23
_diffrn_reflns_limit_k_max 27
_diffrn_reflns_limit_k_min -27
_diffrn_reflns_limit_l_max 49
_diffrn_reflns_limit_l_min -45
_diffrn_reflns_number 67833
_diffrn_reflns_theta_full 25.50
_diffrn_reflns_theta_max 25.50
_diffrn_reflns_theta_min 2.99
_exptl_absorpt_coefficient_mu 0.251
_exptl_absorpt_correction_T_max 0.982
_exptl_absorpt_correction_T_min 0.961
_exptl_absorpt_correction_type multi-scan
_exptl_absorpt_process_details 'SCALE3 ABSPACK'
_exptl_crystal_colour yellow-brown
_exptl_crystal_density_diffrn 1.049
_exptl_crystal_density_method 'not measured'
_exptl_crystal_description block
_exptl_crystal_F_000 6306
_exptl_crystal_size_max 0.13
_exptl_crystal_size_mid 0.07
_exptl_crystal_size_min 0.05
_platon_squeeze_details
;
;
_refine_diff_density_max 0.953
_refine_diff_density_min -0.311
_refine_diff_density_rms 0.081
_refine_ls_extinction_method none
_refine_ls_goodness_of_fit_ref 1.059
_refine_ls_hydrogen_treatment mixed
_refine_ls_matrix_type full
_refine_ls_number_parameters 703
_refine_ls_number_reflns 11564
_refine_ls_number_restraints 20
_refine_ls_restrained_S_all 1.062
_refine_ls_R_factor_all 0.1532
_refine_ls_R_factor_gt 0.0898
_refine_ls_shift/su_max 0.002
_refine_ls_shift/su_mean 0.000
_refine_ls_structure_factor_coef Fsqd
_refine_ls_weighting_details 'calc w=1/[\s^2^(Fo^2^)+(0.1265P)^2^+2.8207P] where P=(Fo^2^+2Fc^2^)/3'
_refine_ls_weighting_scheme calc
_refine_ls_wR_factor_gt 0.2202
_refine_ls_wR_factor_ref 0.2550
_reflns_number_gt 6920
_reflns_number_total 11564
_reflns_threshold_expression >2sigma(I)
_cod_data_source_file c5dt04504e2.cif
_cod_data_source_block compound4
_cod_depositor_comments 'Adding full bibliography for 7037604--7037609.cif.'
_cod_original_sg_symbol_H-M P-3c1
_cod_original_formula_sum 'C205.50 H226.50 Mn3 N6'
_cod_database_code 7037607

loop_
_symmetry_equiv_pos_as_xyz
'x, y, z'
'-y, x-y, z'
'-x+y, -x, z'
'x-y, -y, -z+1/2'
'-x, -x+y, -z+1/2'
'y, x, -z+1/2'
'-x, -y, -z'
'y, -x+y, -z'
'x-y, x, -z'
'-x+y, y, z-1/2'
'x, x-y, z-1/2'
'-y, -x, z-1/2'

loop_
_atom_site_label
_atom_site_type_symbol
_atom_site_fract_x
_atom_site_fract_y
_atom_site_fract_z
_atom_site_U_iso_or_equiv
_atom_site_adp_type
_atom_site_occupancy
_atom_site_symmetry_multiplicity
_atom_site_calc_flag
_atom_site_refinement_flags
_atom_site_disorder_assembly
_atom_site_disorder_group
Mn1 Mn 0.72107(2) 0.42818(2) 0.278005(12) 0.02359(14) Uani 1 1 d . . .
N1 N 0.77826(12) 0.51104(13) 0.30827(6) 0.0216(7) Uani 1 1 d . . .
N2 N 0.79190(12) 0.51947(13) 0.25469(6) 0.0222(7) Uani 1 1 d . . .
C1 C 0.81703(15) 0.54938(16) 0.28364(8) 0.0219(8) Uani 1 1 d . A .
C2 C 0.88922(15) 0.61155(15) 0.28847(7) 0.0315(10) Uani 1 1 d D . .
C3 C 0.9299(4) 0.5889(5) 0.3080(3) 0.068(4) Uani 0.408(5) 1 d PD A 1
H3A H 0.9065 0.5396 0.3085 0.102 Uiso 0.408(5) 1 calc PR A 1
H3B H 0.9356 0.6063 0.3303 0.102 Uiso 0.408(5) 1 calc PR A 1
H3C H 0.9742 0.6061 0.2978 0.102 Uiso 0.408(5) 1 calc PR A 1
C3A C 0.9099(4) 0.6337(4) 0.32369(13) 0.067(3) Uani 0.592(5) 1 d PD A 2
H3A1 H 0.9580 0.6669 0.3245 0.101 Uiso 0.592(5) 1 calc PR A 2
H3A2 H 0.9007 0.5946 0.3371 0.101 Uiso 0.592(5) 1 calc PR A 2
H3A3 H 0.8841 0.6540 0.3322 0.101 Uiso 0.592(5) 1 calc PR A 2
C4 C 0.8845(5) 0.6666(4) 0.3085(2) 0.051(4) Uani 0.408(5) 1 d PD A 1
H4A H 0.9294 0.7061 0.3109 0.076 Uiso 0.408(5) 1 calc PR A 1
H4B H 0.8658 0.6490 0.3302 0.076 Uiso 0.408(5) 1 calc PR A 1
H4C H 0.8551 0.6796 0.2971 0.076 Uiso 0.408(5) 1 calc PR A 1
C4A C 0.9087(3) 0.6738(3) 0.26860(18) 0.043(2) Uani 0.592(5) 1 d PD A 2
H4A1 H 0.9554 0.7077 0.2735 0.065 Uiso 0.592(5) 1 calc PR A 2
H4A2 H 0.8790 0.6916 0.2741 0.065 Uiso 0.592(5) 1 calc PR A 2
H4A3 H 0.9044 0.6625 0.2453 0.065 Uiso 0.592(5) 1 calc PR A 2
C5 C 0.9216(5) 0.6515(5) 0.25744(18) 0.042(3) Uani 0.408(5) 1 d PD A 1
H5A H 0.8930 0.6680 0.2483 0.062 Uiso 0.408(5) 1 calc PR A 1
H5B H 0.9265 0.6224 0.2415 0.062 Uiso 0.408(5) 1 calc PR A 1
H5C H 0.9660 0.6898 0.2627 0.062 Uiso 0.408(5) 1 calc PR A 1
C5A C 0.9344(3) 0.5813(3) 0.2791(2) 0.056(3) Uani 0.592(5) 1 d PD A 2
H5A1 H 0.9279 0.5685 0.2560 0.083 Uiso 0.592(5) 1 calc PR A 2
H5A2 H 0.9221 0.5414 0.2926 0.083 Uiso 0.592(5) 1 calc PR A 2
H5A3 H 0.9817 0.6148 0.2830 0.083 Uiso 0.592(5) 1 calc PR A 2
C6 C 0.77732(15) 0.53093(16) 0.34114(8) 0.0220(8) Uani 1 1 d . . .
C7 C 0.80219(15) 0.50835(15) 0.36667(8) 0.0213(8) Uani 1 1 d . . .
C8 C 0.80041(16) 0.52864(16) 0.39853(8) 0.0238(8) Uani 1 1 d . . .
H8 H 0.8176 0.5136 0.4157 0.029 Uiso 1 1 calc R . .
C9 C 0.77444(16) 0.57005(16) 0.40605(8) 0.0244(8) Uani 1 1 d . . .
C10 C 0.74521(16) 0.58762(16) 0.38093(8) 0.0267(9) Uani 1 1 d . . .
H10 H 0.7238 0.6128 0.3860 0.032 Uiso 1 1 calc R . .
C11 C 0.74654(17) 0.56918(17) 0.34839(8) 0.0284(9) Uani 1 1 d . . .
C12 C 0.83059(16) 0.46114(16) 0.36073(8) 0.0251(8) Uani 1 1 d . . .
H12 H 0.8386 0.4608 0.3367 0.030 Uiso 1 1 calc R . .
C13 C 0.89789(18) 0.4855(2) 0.37812(9) 0.0425(10) Uani 1 1 d . . .
H13A H 0.9304 0.5308 0.3704 0.064 Uiso 1 1 calc R . .
H13B H 0.9147 0.4547 0.3733 0.064 Uiso 1 1 calc R . .
H13C H 0.8916 0.4866 0.4018 0.064 Uiso 1 1 calc R . .
C14 C 0.77995(19) 0.38948(18) 0.37090(11) 0.0415(11) Uani 1 1 d . . .
H14A H 0.7664 0.3893 0.3936 0.062 Uiso 1 1 calc R . .
H14B H 0.8005 0.3611 0.3689 0.062 Uiso 1 1 calc R . .
H14C H 0.7403 0.3719 0.3567 0.062 Uiso 1 1 calc R . .
C15 C 0.71481(17) 0.59165(18) 0.32222(8) 0.0316(9) Uani 1 1 d . . .
H15 H 0.7306 0.5847 0.3006 0.038 Uiso 1 1 calc R . .
C16 C 0.7366(3) 0.6663(2) 0.32474(13) 0.0814(16) Uani 1 1 d . . .
H16A H 0.7244 0.6807 0.3046 0.122 Uiso 1 1 calc R . .
H16B H 0.7854 0.6927 0.3279 0.122 Uiso 1 1 calc R . .
H16C H 0.7138 0.6733 0.3433 0.122 Uiso 1 1 calc R . .
C17 C 0.6386(2) 0.5493(3) 0.32246(12) 0.0707(16) Uani 1 1 d . . .
H17A H 0.6251 0.5019 0.3194 0.106 Uiso 1 1 calc R . .
H17B H 0.6202 0.5638 0.3047 0.106 Uiso 1 1 calc R . .
H17C H 0.6214 0.5550 0.3434 0.106 Uiso 1 1 calc R . .
C18 C 0.77113(16) 0.59065(17) 0.44209(8) 0.0276(9) Uani 1 1 d . . .
C19 C 0.82760(16) 0.59232(16) 0.46367(8) 0.0267(9) Uani 1 1 d . . .
C20 C 0.81663(17) 0.57182(18) 0.49610(9) 0.0327(10) Uani 1 1 d . . .
H20 H 0.7727 0.5540 0.5050 0.039 Uiso 1 1 calc R . .
C21 C 0.86802(18) 0.57656(19) 0.51602(9) 0.0382(10) Uani 1 1 d . . .
H21 H 0.8592 0.5618 0.5381 0.046 Uiso 1 1 calc R . .
C22 C 0.93268(19) 0.60334(19) 0.50306(10) 0.0409(11) Uani 1 1 d . . .
H22 H 0.9681 0.6061 0.5162 0.049 Uiso 1 1 calc R . .
C23 C 0.94526(18) 0.6257(2) 0.47131(10) 0.0419(11) Uani 1 1 d . . .
H23 H 0.9895 0.6446 0.4627 0.050 Uiso 1 1 calc R . .
C24 C 0.89288(17) 0.62059(18) 0.45164(9) 0.0343(10) Uani 1 1 d . . .
H24 H 0.9021 0.6367 0.4298 0.041 Uiso 1 1 calc R . .
C25 C 0.78267(17) 0.66327(17) 0.44544(9) 0.0304(9) Uani 1 1 d . . .
C26 C 0.76142(18) 0.68161(18) 0.47356(10) 0.0363(10) Uani 1 1 d . . .
H26 H 0.7382 0.6491 0.4901 0.044 Uiso 1 1 calc R . .
C27 C 0.77394(19) 0.7474(2) 0.47759(11) 0.0482(12) Uani 1 1 d . . .
H27 H 0.7589 0.7589 0.4969 0.058 Uiso 1 1 calc R . .
C28 C 0.8080(2) 0.7963(2) 0.45386(13) 0.0595(15) Uani 1 1 d . . .
H28 H 0.8149 0.8405 0.4563 0.071 Uiso 1 1 calc R . .
C29 C 0.8313(2) 0.7788(2) 0.42684(12) 0.0539(13) Uani 1 1 d . . .
H29 H 0.8563 0.8121 0.4108 0.065 Uiso 1 1 calc R . .
C30 C 0.81918(19) 0.71357(19) 0.42239(10) 0.0417(11) Uani 1 1 d . . .
H30 H 0.8360 0.7030 0.4034 0.050 Uiso 1 1 calc R . .
C31 C 0.70012(16) 0.53510(16) 0.45313(8) 0.0233(8) Uani 1 1 d . . .
C32 C 0.68911(18) 0.47012(17) 0.46005(9) 0.0315(9) Uani 1 1 d . . .
H32 H 0.7259 0.4621 0.4594 0.038 Uiso 1 1 calc R . .
C33 C 0.62552(19) 0.41771(18) 0.46779(9) 0.0370(11) Uani 1 1 d . . .
H33 H 0.6196 0.3746 0.4726 0.044 Uiso 1 1 calc R . .
C34 C 0.57085(18) 0.42722(19) 0.46863(9) 0.0361(10) Uani 1 1 d . . .
H34 H 0.5274 0.3912 0.4741 0.043 Uiso 1 1 calc R . .
C35 C 0.58041(17) 0.4902(2) 0.46132(9) 0.0355(10) Uani 1 1 d . . .
H35 H 0.5431 0.4975 0.4617 0.043 Uiso 1 1 calc R . .
C36 C 0.64420(17) 0.54327(18) 0.45338(8) 0.0298(9) Uani 1 1 d . . .
H36 H 0.6494 0.5859 0.4480 0.036 Uiso 1 1 calc R . .
C37 C 0.81083(15) 0.54530(16) 0.22224(8) 0.0224(8) Uani 1 1 d . . .
C38 C 0.79743(16) 0.59593(16) 0.21072(8) 0.0243(8) Uani 1 1 d . . .
C39 C 0.80784(16) 0.61359(17) 0.17780(9) 0.0280(9) Uani 1 1 d . . .
H39 H 0.7991 0.6477 0.1703 0.034 Uiso 1 1 calc R . .
C40 C 0.83053(16) 0.58343(17) 0.15537(8) 0.0257(8) Uani 1 1 d . . .
C41 C 0.84242(17) 0.53395(17) 0.16697(8) 0.0284(9) Uani 1 1 d . . .
H41 H 0.8574 0.5124 0.1521 0.034 Uiso 1 1 calc R . .
C42 C 0.83330(15) 0.51404(16) 0.19995(8) 0.0233(8) Uani 1 1 d . . .
C43 C 0.76835(16) 0.62880(17) 0.23272(9) 0.0284(9) Uani 1 1 d . . .
H43 H 0.7813 0.6256 0.2557 0.034 Uiso 1 1 calc R . .
C44 C 0.79679(19) 0.70493(18) 0.22506(10) 0.0409(10) Uani 1 1 d . . .
H44A H 0.7786 0.7095 0.2042 0.061 Uiso 1 1 calc R . .
H44B H 0.8460 0.7277 0.2237 0.061 Uiso 1 1 calc R . .
H44C H 0.7837 0.7254 0.2425 0.061 Uiso 1 1 calc R . .
C45 C 0.69130(18) 0.5901(2) 0.23103(10) 0.0401(10) Uani 1 1 d . . .
H45A H 0.6769 0.5921 0.2087 0.060 Uiso 1 1 calc R . .
H45B H 0.6733 0.6104 0.2461 0.060 Uiso 1 1 calc R . .
H45C H 0.6744 0.5430 0.2372 0.060 Uiso 1 1 calc R . .
C46 C 0.84558(16) 0.45689(16) 0.20982(8) 0.0262(8) Uani 1 1 d . . .
H46 H 0.8437 0.4541 0.2342 0.031 Uiso 1 1 calc R . .
C47 C 0.91491(17) 0.46953(18) 0.19943(10) 0.0356(10) Uani 1 1 d . . .
H47A H 0.9179 0.4709 0.1755 0.053 Uiso 1 1 calc R . .
H47B H 0.9216 0.4332 0.2077 0.053 Uiso 1 1 calc R . .
H47C H 0.9497 0.5126 0.2084 0.053 Uiso 1 1 calc R . .
C48 C 0.78917(18) 0.38923(17) 0.19661(10) 0.0371(10) Uani 1 1 d . . .
H48A H 0.7454 0.3828 0.2034 0.056 Uiso 1 1 calc R . .
H48B H 0.7948 0.3526 0.2053 0.056 Uiso 1 1 calc R . .
H48C H 0.7914 0.3892 0.1727 0.056 Uiso 1 1 calc R . .
C49 C 0.83523(17) 0.60468(18) 0.11873(8) 0.0315(9) Uani 1 1 d . . .
C50 C 0.76536(17) 0.59581(18) 0.11083(8) 0.0295(9) Uani 1 1 d . . .
C51 C 0.70745(19) 0.5331(2) 0.11650(9) 0.0430(11) Uani 1 1 d . . .
H51 H 0.7128 0.4969 0.1241 0.052 Uiso 1 1 calc R . .
C52 C 0.6433(2) 0.5221(2) 0.11151(10) 0.0498(13) Uani 1 1 d . . .
H52 H 0.6055 0.4787 0.1152 0.060 Uiso 1 1 calc R . .
C53 C 0.6339(2) 0.5740(2) 0.10109(10) 0.0446(11) Uani 1 1 d . . .
H53 H 0.5899 0.5669 0.0976 0.054 Uiso 1 1 calc R . .
C54 C 0.68962(19) 0.6364(2) 0.09583(9) 0.0439(10) Uani 1 1 d . . .
H54 H 0.6837 0.6727 0.0889 0.053 Uiso 1 1 calc R . .
C55 C 0.75472(17) 0.64723(19) 0.10051(8) 0.0316(9) Uani 1 1 d . . .
H55 H 0.7923 0.6906 0.0965 0.038 Uiso 1 1 calc R . .
C56 C 0.89147(17) 0.67754(19) 0.11300(10) 0.0370(10) Uani 1 1 d . . .
C57 C 0.9322(2) 0.7203(2) 0.13718(12) 0.0533(13) Uani 1 1 d . . .
H57 H 0.9253 0.7051 0.1592 0.064 Uiso 1 1 calc R . .
C58 C 0.9841(2) 0.7865(3) 0.12997(15) 0.0782(18) Uani 1 1 d . . .
H58 H 1.0123 0.8150 0.1469 0.094 Uiso 1 1 calc R . .
C59 C 0.9934(2) 0.8092(3) 0.09792(17) 0.0843(19) Uani 1 1 d . . .
H59 H 1.0277 0.8538 0.0928 0.101 Uiso 1 1 calc R . .
C60 C 0.9530(2) 0.7674(3) 0.07353(14) 0.0707(15) Uani 1 1 d . . .
H60 H 0.9590 0.7835 0.0517 0.085 Uiso 1 1 calc R . .
C61 C 0.9036(2) 0.7020(2) 0.08047(11) 0.0509(11) Uani 1 1 d . . .
H61 H 0.8774 0.6732 0.0632 0.061 Uiso 1 1 calc R . .
C62 C 0.85348(18) 0.56079(18) 0.09666(8) 0.0319(9) Uani 1 1 d . . .
C63 C 0.8115(2) 0.5178(2) 0.07289(10) 0.0535(12) Uani 1 1 d . . .
H63 H 0.7682 0.5130 0.0702 0.064 Uiso 1 1 calc R . .
C64 C 0.8304(2) 0.4812(3) 0.05263(10) 0.0655(13) Uani 1 1 d . . .
H64 H 0.7999 0.4509 0.0369 0.079 Uiso 1 1 calc R . .
C65 C 0.8943(2) 0.4895(2) 0.05580(10) 0.0538(11) Uani 1 1 d . . .
H65 H 0.9084 0.4661 0.0416 0.065 Uiso 1 1 calc R . .
C66 C 0.9375(2) 0.5317(2) 0.07966(9) 0.0409(10) Uani 1 1 d . . .
H66 H 0.9806 0.5361 0.0825 0.049 Uiso 1 1 calc R . .
C67 C 0.91748(18) 0.56759(19) 0.09939(9) 0.0349(10) Uani 1 1 d . . .
H67 H 0.9480 0.5977 0.1152 0.042 Uiso 1 1 calc R . .
C68 C 0.8870(4) 0.8772(6) 0.3360(2) 0.041(4) Uiso 0.25 1 d PDU B -1
H68A H 0.9278 0.8963 0.3495 0.061 Uiso 0.25 1 calc PR B -1
H68B H 0.8496 0.8406 0.3480 0.061 Uiso 0.25 1 calc PR B -1
H68C H 0.8759 0.9123 0.3310 0.061 Uiso 0.25 1 calc PR B -1
C69 C 0.8989(3) 0.8502(6) 0.3046(2) 0.042(4) Uiso 0.25 1 d PDU B -1
H69A H 0.8689 0.8508 0.2873 0.051 Uiso 0.25 1 calc PR B -1
H69B H 0.8874 0.8029 0.3079 0.051 Uiso 0.25 1 calc PR B -1
C70 C 0.9715(4) 0.8914(8) 0.2934(3) 0.145(12) Uiso 0.25 1 d PDU B -1
H70A H 0.9840 0.9392 0.2914 0.174 Uiso 0.25 1 calc PR B -1
H70B H 1.0014 0.8882 0.3099 0.174 Uiso 0.25 1 calc PR B -1
C71 C 0.9815(4) 0.8664(7) 0.2606(2) 0.092(7) Uiso 0.25 1 d PDU B -1
H71A H 0.9743 0.8204 0.2632 0.110 Uiso 0.25 1 calc PR B -1
H71B H 0.9478 0.8644 0.2448 0.110 Uiso 0.25 1 calc PR B -1
C72 C 1.0516(4) 0.9122(13) 0.24743(19) 0.192(16) Uiso 0.25 1 d PDU B -1
H72A H 1.0679 0.9586 0.2554 0.230 Uiso 0.25 1 calc PR B -1
H72B H 1.0823 0.8972 0.2558 0.230 Uiso 0.25 1 calc PR B -1
C73 C 1.0532(7) 0.9125(10) 0.2106(2) 0.065(6) Uiso 0.25 1 d PDU B -1
H73A H 1.0577 0.8746 0.2028 0.098 Uiso 0.25 1 calc PR B -1
H73B H 1.0915 0.9548 0.2029 0.098 Uiso 0.25 1 calc PR B -1
H73C H 1.0113 0.9085 0.2021 0.098 Uiso 0.25 1 calc PR B -1
H1 H 0.6288(13) 0.3860(14) 0.2788(7) 0.014(8) Uiso 1 1 d . . .

loop_
_atom_site_aniso_label
_atom_site_aniso_U_11
_atom_site_aniso_U_22
_atom_site_aniso_U_33
_atom_site_aniso_U_23
_atom_site_aniso_U_13
_atom_site_aniso_U_12
Mn1 0.0256(2) 0.0229(2) 0.0203(3) -0.0008(2) -0.0009(2) 0.0107(2)
N1 0.0208(12) 0.0246(13) 0.0164(14) 0.0020(11) 0.0028(11) 0.0090(11)
N2 0.0270(13) 0.0253(13) 0.0178(14) 0.0013(11) -0.0002(12) 0.0156(11)
C1 0.0193(14) 0.0247(16) 0.0221(18) 0.0000(14) 0.0007(14) 0.0114(13)
C2 0.0248(17) 0.0336(19) 0.0245(19) -0.0021(16) 0.0031(15) 0.0058(15)
C3 0.041(6) 0.065(7) 0.095(10) 0.008(7) -0.026(6) 0.025(5)
C3A 0.042(5) 0.065(6) 0.032(4) 0.007(4) -0.001(4) -0.020(4)
C4 0.037(6) 0.045(6) 0.030(6) -0.005(5) 0.012(5) -0.009(5)
C4A 0.041(4) 0.034(4) 0.050(5) -0.003(3) -0.007(3) 0.014(3)
C5 0.032(5) 0.032(6) 0.038(6) -0.005(5) 0.002(5) 0.000(5)
C5A 0.013(3) 0.030(4) 0.109(7) -0.001(4) -0.011(4) 0.000(3)
C6 0.0237(15) 0.0205(15) 0.0187(17) 0.0003(13) 0.0026(14) 0.0087(13)
C7 0.0196(15) 0.0214(15) 0.0200(17) 0.0008(13) 0.0036(14) 0.0081(13)
C8 0.0261(16) 0.0253(16) 0.0188(18) -0.0021(14) -0.0018(14) 0.0120(13)
C9 0.0282(16) 0.0226(16) 0.0208(18) -0.0004(14) 0.0023(14) 0.0115(13)
C10 0.0310(16) 0.0261(16) 0.0242(19) 0.0016(14) 0.0066(15) 0.0152(14)
C11 0.0289(17) 0.0270(17) 0.0265(19) 0.0041(15) 0.0038(15) 0.0118(14)
C12 0.0318(16) 0.0291(17) 0.0153(17) -0.0040(14) -0.0027(14) 0.0160(14)
C13 0.0512(19) 0.064(2) 0.033(2) -0.0122(18) -0.0099(18) 0.0436(17)
C14 0.048(2) 0.0295(18) 0.054(3) -0.0031(17) 0.010(2) 0.0245(16)
C15 0.0433(18) 0.0446(19) 0.0192(18) 0.0051(15) 0.0030(16) 0.0310(15)
C16 0.151(4) 0.062(3) 0.058(3) 0.012(2) -0.023(3) 0.073(3)
C17 0.040(2) 0.108(4) 0.059(3) 0.042(3) 0.002(2) 0.033(2)
C18 0.0339(16) 0.0314(17) 0.0224(18) -0.0012(14) 0.0057(15) 0.0200(14)
C19 0.0255(16) 0.0266(17) 0.0241(19) -0.0100(14) 0.0022(15) 0.0101(14)
C20 0.0268(17) 0.0353(19) 0.031(2) -0.0066(16) 0.0031(16) 0.0114(15)
C21 0.0404(19) 0.043(2) 0.030(2) -0.0069(17) -0.0089(17) 0.0204(17)
C22 0.0322(19) 0.044(2) 0.039(2) -0.0169(18) -0.0148(18) 0.0136(17)
C23 0.0259(18) 0.051(2) 0.041(2) -0.0194(19) -0.0045(17) 0.0126(17)
C24 0.0369(19) 0.0375(19) 0.0236(19) -0.0145(16) -0.0012(16) 0.0150(16)
C25 0.0261(16) 0.0235(17) 0.035(2) -0.0088(15) 0.0033(16) 0.0077(14)
C26 0.0357(19) 0.0324(19) 0.037(2) -0.0121(17) -0.0003(17) 0.0140(16)
C27 0.043(2) 0.042(2) 0.060(3) -0.023(2) 0.000(2) 0.0210(18)
C28 0.044(2) 0.028(2) 0.093(4) -0.013(2) 0.016(3) 0.0081(18)
C29 0.052(2) 0.0239(19) 0.078(3) 0.005(2) 0.023(2) 0.0133(18)
C30 0.040(2) 0.034(2) 0.048(2) 0.0001(18) 0.0143(19) 0.0166(17)
C31 0.0309(17) 0.0225(16) 0.0128(17) -0.0036(13) 0.0004(14) 0.0106(13)
C32 0.0363(18) 0.0313(18) 0.028(2) -0.0042(15) -0.0019(16) 0.0175(15)
C33 0.043(2) 0.0198(18) 0.033(2) -0.0019(16) 0.0016(18) 0.0042(16)
C34 0.0306(19) 0.036(2) 0.027(2) -0.0050(17) 0.0005(16) 0.0061(16)
C35 0.0232(16) 0.056(2) 0.025(2) -0.0090(17) -0.0003(15) 0.0181(16)
C36 0.0335(18) 0.0300(17) 0.0247(19) -0.0023(15) 0.0008(16) 0.0150(15)
C37 0.0208(15) 0.0269(16) 0.0177(17) 0.0022(14) 0.0025(14) 0.0107(13)
C38 0.0291(16) 0.0291(17) 0.0185(17) -0.0026(14) 0.0004(14) 0.0172(14)
C39 0.0297(16) 0.0298(17) 0.029(2) 0.0006(15) -0.0038(15) 0.0185(14)
C40 0.0283(16) 0.0346(17) 0.0176(18) 0.0022(14) 0.0035(14) 0.0182(14)
C41 0.0392(18) 0.0325(17) 0.0166(18) 0.0017(14) 0.0056(15) 0.0202(15)
C42 0.0234(15) 0.0254(16) 0.0221(18) 0.0029(14) 0.0021(14) 0.0129(13)
C43 0.0343(16) 0.0346(17) 0.0236(19) -0.0022(15) -0.0024(15) 0.0226(14)
C44 0.051(2) 0.0405(19) 0.042(2) -0.0018(18) 0.0019(19) 0.0307(16)
C45 0.0432(19) 0.050(2) 0.038(2) -0.0046(18) 0.0015(18) 0.0318(17)
C46 0.0343(16) 0.0291(17) 0.0212(18) 0.0000(14) 0.0021(15) 0.0204(14)
C47 0.0366(18) 0.0281(17) 0.046(2) 0.0066(16) 0.0045(18) 0.0190(15)
C48 0.0364(19) 0.0284(18) 0.046(2) -0.0026(17) -0.0076(18) 0.0161(15)
C49 0.0380(18) 0.0418(19) 0.0217(19) 0.0055(15) 0.0011(16) 0.0251(15)
C50 0.0364(17) 0.0453(19) 0.0136(17) 0.0025(15) 0.0024(15) 0.0256(15)
C51 0.038(2) 0.051(2) 0.033(2) 0.0062(19) -0.0041(18) 0.0170(18)
C52 0.036(2) 0.061(3) 0.039(2) 0.010(2) -0.0025(19) 0.014(2)
C53 0.035(2) 0.064(3) 0.034(2) -0.006(2) -0.0058(18) 0.0239(19)
C54 0.058(2) 0.070(2) 0.027(2) -0.0140(18) -0.0069(18) 0.0491(18)
C55 0.0380(18) 0.0422(19) 0.0192(18) -0.0042(15) 0.0018(15) 0.0234(16)
C56 0.0336(17) 0.0421(19) 0.045(2) 0.0088(17) 0.0081(17) 0.0259(15)
C57 0.042(2) 0.048(2) 0.061(3) 0.016(2) -0.011(2) 0.016(2)
C58 0.048(3) 0.053(3) 0.109(4) 0.020(3) -0.021(3) 0.007(2)
C59 0.041(2) 0.060(3) 0.144(5) 0.054(3) 0.024(3) 0.019(2)
C60 0.061(3) 0.072(3) 0.080(4) 0.039(3) 0.037(3) 0.034(2)
C61 0.061(2) 0.062(2) 0.045(3) 0.027(2) 0.026(2) 0.0418(19)
C62 0.0456(19) 0.0425(19) 0.0168(18) 0.0051(15) 0.0020(16) 0.0289(16)
C63 0.069(2) 0.088(3) 0.032(2) -0.014(2) -0.018(2) 0.061(2)
C64 0.095(3) 0.106(3) 0.031(2) -0.034(2) -0.029(2) 0.077(2)
C65 0.088(2) 0.085(3) 0.022(2) -0.0092(19) -0.003(2) 0.068(2)
C66 0.054(2) 0.056(2) 0.029(2) 0.0099(17) 0.0119(18) 0.0398(17)
C67 0.0381(19) 0.046(2) 0.0232(19) 0.0040(16) 0.0039(16) 0.0227(16)

loop_
_atom_type_symbol
_atom_type_description
_atom_type_scat_dispersion_real
_atom_type_scat_dispersion_imag
_atom_type_scat_source
C C 0.0033 0.0016 'International Tables Vol C Tables 4.2.6.8 and 6.1.1.4'
H H 0.0000 0.0000 'International Tables Vol C Tables 4.2.6.8 and 6.1.1.4'
N N 0.0061 0.0033 'International Tables Vol C Tables 4.2.6.8 and 6.1.1.4'
Mn Mn 0.3368 0.7283 'International Tables Vol C Tables 4.2.6.8 and 6.1.1.4'

loop_
_geom_angle_atom_site_label_1
_geom_angle_atom_site_label_2
_geom_angle_atom_site_label_3
_geom_angle
N1 Mn1 N2 63.11(10)
N1 Mn1 C1 31.64(10)
N2 Mn1 C1 31.81(10)
N1 Mn1 H1 120.2(9)
N2 Mn1 H1 129.7(9)
C1 Mn1 H1 135.4(9)
C1 N1 C6 127.6(3)
C1 N1 Mn1 93.47(19)
C6 N1 Mn1 138.37(19)
C1 N2 C37 129.9(3)
C1 N2 Mn1 91.66(18)
C37 N2 Mn1 138.4(2)
N1 C1 N2 110.6(3)
N1 C1 C2 123.7(3)
N2 C1 C2 124.3(3)
N1 C1 Mn1 54.90(15)
N2 C1 Mn1 56.53(15)
C2 C1 Mn1 161.3(2)
C4A C2 C3 132.3(5)
C4A C2 C3A 107.4(5)
C3 C2 C3A 58.1(7)
C4A C2 C5 32.3(5)
C3 C2 C5 116.7(7)
C3A C2 C5 127.6(5)
C4A C2 C4 67.8(5)
C3 C2 C4 108.0(7)
C3A C2 C4 50.7(6)
C5 C2 C4 99.3(6)
C4A C2 C5A 110.1(5)
C3 C2 C5A 46.3(6)
C3A C2 C5A 102.5(6)
C5 C2 C5A 80.3(6)
C4 C2 C5A 145.6(5)
C4A C2 C1 118.3(3)
C3 C2 C1 108.0(4)
C3A C2 C1 115.7(3)
C5 C2 C1 114.7(4)
C4 C2 C1 109.5(4)
C5A C2 C1 101.5(3)
C2 C3 H3A 109.5
C2 C3 H3B 109.5
C2 C3 H3C 109.5
C2 C3A H3A1 109.5
C2 C3A H3A2 109.5
H3A1 C3A H3A2 109.5
C2 C3A H3A3 109.5
H3A1 C3A H3A3 109.5
H3A2 C3A H3A3 109.5
C2 C4 H4A 109.5
C2 C4 H4B 109.5
C2 C4 H4C 109.5
C2 C4A H4A1 109.5
C2 C4A H4A2 109.5
H4A1 C4A H4A2 109.5
C2 C4A H4A3 109.5
H4A1 C4A H4A3 109.5
H4A2 C4A H4A3 109.5
C2 C5 H5A 109.5
C2 C5 H5B 109.5
C2 C5 H5C 109.5
C2 C5A H5A1 109.5
C2 C5A H5A2 109.5
H5A1 C5A H5A2 109.5
C2 C5A H5A3 109.5
H5A1 C5A H5A3 109.5
H5A2 C5A H5A3 109.5
C11 C6 C7 119.7(3)
C11 C6 N1 119.5(3)
C7 C6 N1 120.6(3)
C8 C7 C6 119.1(3)
C8 C7 C12 118.5(3)
C6 C7 C12 122.3(3)
C9 C8 C7 122.1(3)
C9 C8 H8 118.9
C7 C8 H8 118.9
C8 C9 C10 118.0(3)
C8 C9 C18 121.3(3)
C10 C9 C18 120.4(3)
C9 C10 C11 121.8(3)
C9 C10 H10 119.1
C11 C10 H10 119.1
C10 C11 C6 118.8(3)
C10 C11 C15 118.6(3)
C6 C11 C15 122.5(3)
C14 C12 C13 110.7(3)
C14 C12 C7 110.8(3)
C13 C12 C7 112.0(3)
C14 C12 H12 107.7
C13 C12 H12 107.7
C7 C12 H12 107.7
C12 C13 H13A 109.5
C12 C13 H13B 109.5
H13A C13 H13B 109.5
C12 C13 H13C 109.5
H13A C13 H13C 109.5
H13B C13 H13C 109.5
C12 C14 H14A 109.5
C12 C14 H14B 109.5
H14A C14 H14B 109.5
C12 C14 H14C 109.5
H14A C14 H14C 109.5
H14B C14 H14C 109.5
C17 C15 C11 111.8(3)
C17 C15 C16 110.1(4)
C11 C15 C16 112.9(3)
C17 C15 H15 107.3
C11 C15 H15 107.3
C16 C15 H15 107.3
C15 C16 H16A 109.5
C15 C16 H16B 109.5
H16A C16 H16B 109.5
C15 C16 H16C 109.5
H16A C16 H16C 109.5
H16B C16 H16C 109.5
C15 C17 H17A 109.5
C15 C17 H17B 109.5
H17A C17 H17B 109.5
C15 C17 H17C 109.5
H17A C17 H17C 109.5
H17B C17 H17C 109.5
C31 C18 C19 112.1(3)
C31 C18 C25 113.6(3)
C19 C18 C25 103.3(3)
C31 C18 C9 102.5(2)
C19 C18 C9 112.2(3)
C25 C18 C9 113.5(3)
C20 C19 C24 117.8(3)
C20 C19 C18 121.8(3)
C24 C19 C18 120.1(3)
C19 C20 C21 122.0(3)
C19 C20 H20 119.0
C21 C20 H20 119.0
C20 C21 C22 119.0(4)
C20 C21 H21 120.5
C22 C21 H21 120.5
C23 C22 C21 120.1(4)
C23 C22 H22 119.9
C21 C22 H22 119.9
C22 C23 C24 120.0(3)
C22 C23 H23 120.0
C24 C23 H23 120.0
C19 C24 C23 121.0(3)
C19 C24 H24 119.5
C23 C24 H24 119.5
C26 C25 C30 117.6(3)
C26 C25 C18 119.8(3)
C30 C25 C18 122.3(3)
C25 C26 C27 120.6(4)
C25 C26 H26 119.7
C27 C26 H26 119.7
C28 C27 C26 121.2(4)
C28 C27 H27 119.4
C26 C27 H27 119.4
C29 C28 C27 118.1(4)
C29 C28 H28 120.9
C27 C28 H28 120.9
C28 C29 C30 121.4(4)
C28 C29 H29 119.3
C30 C29 H29 119.3
C29 C30 C25 121.0(4)
C29 C30 H30 119.5
C25 C30 H30 119.5
C36 C31 C32 116.9(3)
C36 C31 C18 123.6(3)
C32 C31 C18 119.1(3)
C33 C32 C31 121.2(4)
C33 C32 H32 119.4
C31 C32 H32 119.4
C34 C33 C32 121.0(4)
C34 C33 H33 119.5
C32 C33 H33 119.5
C33 C34 C35 118.6(3)
C33 C34 H34 120.7
C35 C34 H34 120.7
C34 C35 C36 120.8(4)
C34 C35 H35 119.6
C36 C35 H35 119.6
C31 C36 C35 121.4(4)
C31 C36 H36 119.3
C35 C36 H36 119.3
C42 C37 C38 119.0(3)
C42 C37 N2 120.2(3)
C38 C37 N2 120.1(3)
C39 C38 C37 118.8(3)
C39 C38 C43 118.7(3)
C37 C38 C43 122.3(3)
C38 C39 C40 122.9(3)
C38 C39 H39 118.5
C40 C39 H39 118.5
C41 C40 C39 117.3(3)
C41 C40 C49 125.2(3)
C39 C40 C49 117.4(3)
C40 C41 C42 122.7(3)
C40 C41 H41 118.7
C42 C41 H41 118.7
C41 C42 C37 119.3(3)
C41 C42 C46 118.1(3)
C37 C42 C46 122.6(3)
C38 C43 C45 110.5(3)
C38 C43 C44 113.2(3)
C45 C43 C44 110.8(3)
C38 C43 H43 107.4
C45 C43 H43 107.4
C44 C43 H43 107.4
C43 C44 H44A 109.5
C43 C44 H44B 109.5
H44A C44 H44B 109.5
C43 C44 H44C 109.5
H44A C44 H44C 109.5
H44B C44 H44C 109.5
C43 C45 H45A 109.5
C43 C45 H45B 109.5
H45A C45 H45B 109.5
C43 C45 H45C 109.5
H45A C45 H45C 109.5
H45B C45 H45C 109.5
C42 C46 C47 112.7(3)
C42 C46 C48 110.5(3)
C47 C46 C48 111.4(3)
C42 C46 H46 107.3
C47 C46 H46 107.3
C48 C46 H46 107.3
C46 C47 H47A 109.5
C46 C47 H47B 109.5
H47A C47 H47B 109.5
C46 C47 H47C 109.5
H47A C47 H47C 109.5
H47B C47 H47C 109.5
C46 C48 H48A 109.5
C46 C48 H48B 109.5
H48A C48 H48B 109.5
C46 C48 H48C 109.5
H48A C48 H48C 109.5
H48B C48 H48C 109.5
C56 C49 C50 111.3(3)
C56 C49 C62 105.3(3)
C50 C49 C62 113.0(3)
C56 C49 C40 112.0(3)
C50 C49 C40 104.7(3)
C62 C49 C40 110.7(3)
C55 C50 C51 116.3(3)
C55 C50 C49 124.4(3)
C51 C50 C49 119.2(3)
C52 C51 C50 122.6(4)
C52 C51 H51 118.7
C50 C51 H51 118.7
C51 C52 C53 120.1(4)
C51 C52 H52 120.0
C53 C52 H52 120.0
C54 C53 C52 118.7(4)
C54 C53 H53 120.6
C52 C53 H53 120.6
C53 C54 C55 121.0(4)
C53 C54 H54 119.5
C55 C54 H54 119.5
C50 C55 C54 121.2(3)
C50 C55 H55 119.4
C54 C55 H55 119.4
C57 C56 C61 117.6(4)
C57 C56 C49 124.6(4)
C61 C56 C49 117.8(3)
C56 C57 C58 121.5(4)
C56 C57 H57 119.3
C58 C57 H57 119.3
C59 C58 C57 119.3(5)
C59 C58 H58 120.3
C57 C58 H58 120.3
C60 C59 C58 120.0(5)
C60 C59 H59 120.0
C58 C59 H59 120.0
C59 C60 C61 120.6(5)
C59 C60 H60 119.7
C61 C60 H60 119.7
C60 C61 C56 121.0(4)
C60 C61 H61 119.5
C56 C61 H61 119.5
C63 C62 C67 117.1(4)
C63 C62 C49 123.7(3)
C67 C62 C49 119.2(3)
C62 C63 C64 122.3(4)
C62 C63 H63 118.9
C64 C63 H63 118.9
C65 C64 C63 119.2(4)
C65 C64 H64 120.4
C63 C64 H64 120.4
C66 C65 C64 120.0(4)
C66 C65 H65 120.0
C64 C65 H65 120.0
C65 C66 C67 119.6(4)
C65 C66 H66 120.2
C67 C66 H66 120.2
C66 C67 C62 121.9(3)
C66 C67 H67 119.1
C62 C67 H67 119.1
C68 C69 C70 111.6(6)
C68 C69 H69A 109.3
C70 C69 H69A 109.3
C68 C69 H69B 109.3
C70 C69 H69B 109.3
H69A C69 H69B 108.0
C71 C70 C69 110.9(6)
C71 C70 H70A 109.5
C69 C70 H70A 109.5
C71 C70 H70B 109.5
C69 C70 H70B 109.5
H70A C70 H70B 108.0
C72 C71 C70 111.2(7)
C72 C71 H71A 109.4
C70 C71 H71A 109.4
C72 C71 H71B 109.4
C70 C71 H71B 109.4
H71A C71 H71B 108.0
C73 C72 C71 112.0(7)
C73 C72 H72A 109.2
C71 C72 H72A 109.2
C73 C72 H72B 109.2
C71 C72 H72B 109.2
H72A C72 H72B 107.9

loop_
_geom_bond_atom_site_label_1
_geom_bond_atom_site_label_2
_geom_bond_distance
Mn1 N1 2.091(3)
Mn1 N2 2.129(3)
Mn1 C1 2.552(3)
Mn1 H1 1.84(3)
N1 C1 1.341(4)
N1 C6 1.424(4)
N2 C1 1.346(4)
N2 C37 1.430(4)
C1 C2 1.567(4)
C2 C4A 1.504(6)
C2 C3 1.504(7)
C2 C3A 1.522(5)
C2 C5 1.524(6)
C2 C4 1.556(7)
C2 C5A 1.557(6)
C3 H3A 0.9800
C3 H3B 0.9800
C3 H3C 0.9800
C3A H3A1 0.9800
C3A H3A2 0.9800
C3A H3A3 0.9800
C4 H4A 0.9800
C4 H4B 0.9800
C4 H4C 0.9800
C4A H4A1 0.9800
C4A H4A2 0.9800
C4A H4A3 0.9800
C5 H5A 0.9800
C5 H5B 0.9800
C5 H5C 0.9800
C5A H5A1 0.9800
C5A H5A2 0.9800
C5A H5A3 0.9800
C6 C11 1.406(5)
C6 C7 1.407(5)
C7 C8 1.392(5)
C7 C12 1.537(5)
C8 C9 1.385(5)
C8 H8 0.9500
C9 C10 1.392(5)
C9 C18 1.562(5)
C10 C11 1.402(5)
C10 H10 0.9500
C11 C15 1.522(5)
C12 C14 1.522(5)
C12 C13 1.529(5)
C12 H12 1.0000
C13 H13A 0.9800
C13 H13B 0.9800
C13 H13C 0.9800
C14 H14A 0.9800
C14 H14B 0.9800
C14 H14C 0.9800
C15 C17 1.517(5)
C15 C16 1.528(6)
C15 H15 1.0000
C16 H16A 0.9800
C16 H16B 0.9800
C16 H16C 0.9800
C17 H17A 0.9800
C17 H17B 0.9800
C17 H17C 0.9800
C18 C31 1.551(4)
C18 C19 1.552(5)
C18 C25 1.557(5)
C19 C20 1.388(5)
C19 C24 1.391(5)
C20 C21 1.392(5)
C20 H20 0.9500
C21 C22 1.396(5)
C21 H21 0.9500
C22 C23 1.373(6)
C22 H22 0.9500
C23 C24 1.402(5)
C23 H23 0.9500
C24 H24 0.9500
C25 C26 1.394(5)
C25 C30 1.399(5)
C26 C27 1.398(6)
C26 H26 0.9500
C27 C28 1.391(6)
C27 H27 0.9500
C28 C29 1.371(6)
C28 H28 0.9500
C29 C30 1.392(6)
C29 H29 0.9500
C30 H30 0.9500
C31 C36 1.386(5)
C31 C32 1.411(5)
C32 C33 1.386(5)
C32 H32 0.9500
C33 C34 1.377(6)
C33 H33 0.9500
C34 C35 1.381(6)
C34 H34 0.9500
C35 C36 1.396(5)
C35 H35 0.9500
C36 H36 0.9500
C37 C42 1.408(5)
C37 C38 1.422(5)
C38 C39 1.392(5)
C38 C43 1.525(5)
C39 C40 1.397(5)
C39 H39 0.9500
C40 C41 1.378(5)
C40 C49 1.563(5)
C41 C42 1.406(5)
C41 H41 0.9500
C42 C46 1.527(5)
C43 C45 1.533(5)
C43 C44 1.560(5)
C43 H43 1.0000
C44 H44A 0.9800
C44 H44B 0.9800
C44 H44C 0.9800
C45 H45A 0.9800
C45 H45B 0.9800
C45 H45C 0.9800
C46 C47 1.528(5)
C46 C48 1.539(5)
C46 H46 1.0000
C47 H47A 0.9800
C47 H47B 0.9800
C47 H47C 0.9800
C48 H48A 0.9800
C48 H48B 0.9800
C48 H48C 0.9800
C49 C56 1.535(5)
C49 C50 1.546(5)
C49 C62 1.557(5)
C50 C55 1.385(5)
C50 C51 1.407(5)
C51 C52 1.378(6)
C51 H51 0.9500
C52 C53 1.381(7)
C52 H52 0.9500
C53 C54 1.379(5)
C53 H53 0.9500
C54 C55 1.400(5)
C54 H54 0.9500
C55 H55 0.9500
C56 C57 1.378(6)
C56 C61 1.417(6)
C57 C58 1.414(6)
C57 H57 0.9500
C58 C59 1.388(8)
C58 H58 0.9500
C59 C60 1.374(8)
C59 H59 0.9500
C60 C61 1.383(6)
C60 H60 0.9500
C61 H61 0.9500
C62 C63 1.377(5)
C62 C67 1.402(5)
C63 C64 1.396(6)
C63 H63 0.9500
C64 C65 1.386(6)
C64 H64 0.9500
C65 C66 1.383(5)
C65 H65 0.9500
C66 C67 1.385(5)
C66 H66 0.9500
C67 H67 0.9500
C68 C69 1.512(7)
C68 H68A 0.9800
C68 H68B 0.9800
C68 H68C 0.9800
C69 C70 1.518(7)
C69 H69A 0.9900
C69 H69B 0.9900
C70 C71 1.518(7)
C70 H70A 0.9900
C70 H70B 0.9900
C71 C72 1.514(7)
C71 H71A 0.9900
C71 H71B 0.9900
C72 C73 1.507(7)
C72 H72A 0.9900
C72 H72B 0.9900
C73 H73A 0.9800
C73 H73B 0.9800
C73 H73C 0.9800

loop_
_platon_squeeze_void_nr
_platon_squeeze_void_average_x
_platon_squeeze_void_average_y
_platon_squeeze_void_average_z
_platon_squeeze_void_volume
_platon_squeeze_void_count_electrons
_platon_squeeze_void_content
1 0.000 0.000 0.000 383 46 ' '
2 0.000 0.000 0.500 383 46 ' '
3 0.333 0.667 0.421 143 21 ' '
4 0.333 0.667 0.921 143 21 ' '
5 0.333 0.667 0.071 8 0 ' '
6 0.333 0.667 0.571 8 0 ' '
7 0.667 0.333 0.079 143 20 ' '
8 0.667 0.333 0.579 143 20 ' '
9 0.667 0.333 0.429 8 0 ' '
10 0.667 0.333 0.929 8 0 ' '
